data_4308294
loop_
_publ_author_name
'Santiago Reinoso'
'Michael H. Dickman'
'Marius F. Matei'
'Ulrich Kortz'

_publ_contact_author_address
; 
Jacobs University Bremen
School of Engineering and Science
P.O. Box 750 561
28725 Bremen
Germany
;
_publ_contact_author_email
;
u.kortz@iu-bremen.de
;
_publ_contact_author_fax
;
+49-421-200 3229
;
_publ_contact_author_name
;
Ulrich KORTZ
;
_publ_contact_author_phone
;
+49-421-200 3235
;
_publ_section_title
;
13-Tungstoborate Stabilized by an Organostannoxane Hexamer
;
_journal_name_full 'Inorganic Chemistry'
_journal_page_first 4383
_journal_page_last 4385
_journal_paper_doi 10.1021/ic7004437
_journal_volume 46
_journal_year 2007
_chemical_formula_sum 'C12 H106 B2 K12 O128 Sn6 W26'
_chemical_formula_weight 8282.0
_chemical_name_systematic
;
 ?
;
_space_group_IT_number 2
_symmetry_cell_setting triclinic
_symmetry_space_group_name_Hall '-P 1'
_symmetry_space_group_name_H-M 'P -1'
_atom_sites_solution_hydrogens geom
_atom_sites_solution_primary direct
_atom_sites_solution_secondary difmap
_audit_creation_method 'manual editing of SHELXL-97 file'
_cell_angle_alpha 91.952(5)
_cell_angle_beta 96.536(5)
_cell_angle_gamma 111.559(4)
_cell_formula_units_Z 1
_cell_length_a 12.2644(8)
_cell_length_b 13.0387(12)
_cell_length_c 23.392(2)
_cell_measurement_reflns_used 1459
_cell_measurement_temperature 173(2)
_cell_measurement_theta_max 0.00
_cell_measurement_theta_min 0.00
_cell_volume 3444.7(5)
_computing_cell_refinement 'Bruker SMART'
_computing_data_collection 'Bruker SMART'
_computing_data_reduction 'Bruker SAINT'
_computing_molecular_graphics 'Bruker SHELXTL'
_computing_publication_material 'Bruker SHELXTL'
_computing_structure_refinement 'SHELXL-97 (Sheldrick, 1997)'
_computing_structure_solution 'SHELXS-97 (Sheldrick, 1990)'
_diffrn_ambient_temperature 173(2)
_diffrn_measured_fraction_theta_full 0.997
_diffrn_measured_fraction_theta_max 0.997
_diffrn_measurement_device_type 'CCD area detector'
_diffrn_measurement_method 'phi and omega scans'
_diffrn_radiation_monochromator graphite
_diffrn_radiation_source 'sealed tube'
_diffrn_radiation_type MoK\a
_diffrn_radiation_wavelength 0.71073
_diffrn_reflns_av_R_equivalents 0.1914
_diffrn_reflns_av_sigmaI/netI 0.1402
_diffrn_reflns_limit_h_max 15
_diffrn_reflns_limit_h_min -15
_diffrn_reflns_limit_k_max 16
_diffrn_reflns_limit_k_min -16
_diffrn_reflns_limit_l_max 29
_diffrn_reflns_limit_l_min -29
_diffrn_reflns_number 93894
_diffrn_reflns_theta_full 26.37
_diffrn_reflns_theta_max 26.37
_diffrn_reflns_theta_min 2.56
_exptl_absorpt_coefficient_mu 23.144
_exptl_absorpt_correction_T_max 0.6546
_exptl_absorpt_correction_T_min 0.3391
_exptl_absorpt_correction_type multi-scan
_exptl_absorpt_process_details SADABS
_exptl_crystal_colour colourless
_exptl_crystal_density_diffrn 3.992
_exptl_crystal_density_meas 0
_exptl_crystal_density_method 'not measured'
_exptl_crystal_description plate
_exptl_crystal_F_000 3664
_exptl_crystal_size_max 0.06
_exptl_crystal_size_mid 0.06
_exptl_crystal_size_min 0.02
_refine_diff_density_max 3.833
_refine_diff_density_min -2.868
_refine_diff_density_rms 0.590
_refine_ls_extinction_method none
_refine_ls_goodness_of_fit_ref 1.008
_refine_ls_hydrogen_treatment noref
_refine_ls_matrix_type full
_refine_ls_number_parameters 490
_refine_ls_number_reflns 14054
_refine_ls_number_restraints 0
_refine_ls_restrained_S_all 1.008
_refine_ls_R_factor_all 0.1380
_refine_ls_R_factor_gt 0.0650
_refine_ls_shift/su_max 0.000
_refine_ls_shift/su_mean 0.000
_refine_ls_structure_factor_coef Fsqd
_refine_ls_weighting_details 'calc w=1/[\s^2^(Fo^2^)+(0.0700P)^2^+0.0000P] where P=(Fo^2^+2Fc^2^)/3'
_refine_ls_weighting_scheme calc
_refine_ls_wR_factor_gt 0.1414
_refine_ls_wR_factor_ref 0.1801
_reflns_number_gt 7770
_reflns_number_total 14054
_reflns_threshold_expression >2sigma(I)
_cod_data_source_file ic7004437-file002.cif
_cod_data_source_block bsn
_cod_depositor_comments
;
The following automatic conversions were performed:
'_symmetry_cell_setting' value 'Triclinic' changed to 'triclinic'
according to '/home/saulius/struct/CIF-dictionaries/cif_core.dic'
dictionary named 'cif_core.dic' version 2.4.1 from 2010-06-29.

Automatic conversion script
Id: cif_fix_enum 1527 2010-12-29 10:47:43Z saulius 
;
_cod_database_code 4308294

loop_
_symmetry_equiv_pos_as_xyz
'x, y, z'
'-x, -y, -z'

loop_
_atom_site_label
_atom_site_type_symbol
_atom_site_fract_x
_atom_site_fract_y
_atom_site_fract_z
_atom_site_U_iso_or_equiv
_atom_site_adp_type
_atom_site_occupancy
_atom_site_symmetry_multiplicity
_atom_site_calc_flag
_atom_site_refinement_flags
_atom_site_disorder_assembly
_atom_site_disorder_group
W1 W 0.26994(9) -0.46360(9) 0.07782(5) 0.0259(3) Uani 1 1 d . . .
W2 W 0.20832(9) -0.53892(8) 0.21020(5) 0.0242(3) Uani 1 1 d . . .
W3 W 0.07170(9) -0.39315(9) 0.13914(5) 0.0244(3) Uani 1 1 d . . .
W4 W 0.23207(9) -0.10825(9) 0.11373(5) 0.0241(3) Uani 1 1 d . . .
W5 W 0.43599(9) -0.17194(9) 0.05606(5) 0.0253(3) Uani 1 1 d . . .
W6 W 0.51534(9) 0.01248(8) 0.17132(5) 0.0217(2) Uani 1 1 d . . .
W7 W 0.66584(9) -0.14397(8) 0.24929(5) 0.0213(2) Uani 1 1 d . . .
W8 W 0.58497(9) -0.33371(9) 0.13448(5) 0.0230(3) Uani 1 1 d . . .
W9 W 0.52155(9) -0.41275(8) 0.26420(5) 0.0226(3) Uani 1 1 d . . .
W10 W 0.31225(9) -0.32392(8) 0.33477(5) 0.0219(2) Uani 1 1 d . . .
W11 W 0.17427(9) -0.17563(8) 0.26238(5) 0.0217(2) Uani 1 1 d . . .
W12 W 0.42068(9) 0.10710(8) 0.29889(5) 0.0220(3) Uani 1 1 d . . .
W13 W 0.58210(9) -0.05702(8) 0.38583(5) 0.0211(2) Uani 1 1 d . . .
B B 0.373(2) -0.262(2) 0.1879(12) 0.015 Uiso 1 1 d . . .
Sn1 Sn 0.57931(15) -0.08928(14) 0.54807(8) 0.0233(4) Uani 1 1 d . . .
Sn2 Sn 0.74505(15) -0.23647(14) 0.46406(8) 0.0242(4) Uani 1 1 d . . .
Sn3 Sn 0.75640(15) -0.21566(14) 0.60757(8) 0.0239(4) Uani 1 1 d . . .
C1S1 C 0.411(2) -0.217(2) 0.5361(12) 0.029(6) Uiso 1 1 d . . .
H1S1 H 0.4022 -0.2637 0.5006 0.043 Uiso 1 1 calc R . .
H1S2 H 0.3498 -0.1856 0.5330 0.043 Uiso 1 1 calc R . .
H1S3 H 0.4026 -0.2628 0.5691 0.043 Uiso 1 1 calc R . .
C1S2 C 0.645(3) -0.406(3) 0.4464(15) 0.059(10) Uiso 1 1 d . . .
H1S4 H 0.5737 -0.4256 0.4652 0.088 Uiso 1 1 calc R . .
H1S5 H 0.6925 -0.4482 0.4613 0.088 Uiso 1 1 calc R . .
H1S6 H 0.6232 -0.4231 0.4046 0.088 Uiso 1 1 calc R . .
C1S3 C 0.656(2) -0.3737(19) 0.6325(11) 0.023(6) Uiso 1 1 d . . .
H1S7 H 0.6476 -0.3679 0.6736 0.035 Uiso 1 1 calc R . .
H1S8 H 0.6956 -0.4248 0.6258 0.035 Uiso 1 1 calc R . .
H1S9 H 0.5769 -0.4016 0.6097 0.035 Uiso 1 1 calc R . .
C2S1 C 0.721(2) 0.065(2) 0.5622(12) 0.035(7) Uiso 1 1 d . . .
H2S1 H 0.6970 0.1210 0.5437 0.052 Uiso 1 1 calc R . .
H2S2 H 0.7888 0.0598 0.5456 0.052 Uiso 1 1 calc R . .
H2S3 H 0.7429 0.0854 0.6038 0.052 Uiso 1 1 calc R . .
C2S2 C 0.893(2) -0.106(2) 0.4392(12) 0.030(6) Uiso 1 1 d . . .
H2S4 H 0.8789 -0.0985 0.3977 0.045 Uiso 1 1 calc R . .
H2S5 H 0.9646 -0.1225 0.4478 0.045 Uiso 1 1 calc R . .
H2S6 H 0.9039 -0.0360 0.4607 0.045 Uiso 1 1 calc R . .
C2S3 C 0.907(2) -0.092(2) 0.6489(13) 0.043(8) Uiso 1 1 d . . .
H2S7 H 0.9330 -0.0310 0.6238 0.064 Uiso 1 1 calc R . .
H2S8 H 0.9692 -0.1207 0.6577 0.064 Uiso 1 1 calc R . .
H2S9 H 0.8891 -0.0640 0.6849 0.064 Uiso 1 1 calc R . .
O1T O 0.2451(13) -0.5510(13) 0.0164(7) 0.024(4) Uiso 1 1 d . . .
O1SN O 0.6828(14) -0.1797(13) 0.5296(7) 0.024(4) Uiso 1 1 d . . .
O1B O 0.2734(13) -0.3672(12) 0.1654(7) 0.018(4) Uiso 1 1 d . . .
O2SN O 0.8444(14) -0.2672(13) 0.5438(7) 0.025(4) Uiso 1 1 d . . .
O2T O 0.1456(14) -0.6701(14) 0.2333(8) 0.029(4) Uiso 1 1 d . . .
O2B O 0.3835(14) -0.1715(14) 0.1498(7) 0.026(4) Uiso 1 1 d . . .
O3T O -0.0776(15) -0.4306(14) 0.1156(8) 0.032(4) Uiso 1 1 d . . .
O3B O 0.4854(13) -0.2804(13) 0.2029(7) 0.020(4) Uiso 1 1 d . . .
O4T O 0.1386(15) -0.0515(14) 0.0807(8) 0.032(4) Uiso 1 1 d . . .
O4B O 0.3392(13) -0.2292(13) 0.2470(7) 0.023(4) Uiso 1 1 d . . .
O5T O 0.4676(15) -0.1613(14) -0.0130(8) 0.031(4) Uiso 1 1 d . . .
O6T O 0.6073(15) 0.1497(14) 0.1692(8) 0.030(4) Uiso 1 1 d . . .
O7T O 0.8086(15) -0.0629(14) 0.2738(8) 0.032(4) Uiso 1 1 d . . .
O8T O 0.6732(14) -0.3691(14) 0.0919(7) 0.026(4) Uiso 1 1 d . . .
O9T O 0.5729(14) -0.5006(13) 0.3033(7) 0.025(4) Uiso 1 1 d . . .
O10T O 0.2712(16) -0.3963(15) 0.3954(8) 0.040(5) Uiso 1 1 d . . .
O11T O 0.0461(14) -0.1604(14) 0.2760(8) 0.030(4) Uiso 1 1 d . . .
O12B O 0.3222(13) 0.1370(12) 0.2482(7) 0.019(4) Uiso 1 1 d . . .
O12A O 0.3681(13) 0.1423(12) 0.3654(7) 0.017(4) Uiso 1 1 d . . .
O12T O 0.5559(13) 0.2213(13) 0.2968(7) 0.023(4) Uiso 1 1 d . . .
O12 O 0.2230(12) -0.5767(12) 0.1309(7) 0.015(3) Uiso 1 1 d . . .
O13R O 0.6234(12) -0.1967(12) 0.4018(7) 0.015(3) Uiso 1 1 d . . .
O13S O 0.5530(14) -0.0511(14) 0.4595(7) 0.027(4) Uiso 1 1 d . . .
O13 O 0.1126(13) -0.4641(13) 0.0746(7) 0.020(4) Uiso 1 1 d . . .
O13T O 0.7315(16) 0.0317(16) 0.3941(9) 0.041(5) Uiso 1 1 d . . .
O15 O 0.3244(14) -0.3262(14) 0.0485(8) 0.030(4) Uiso 1 1 d . . .
O18 O 0.4321(14) -0.4429(13) 0.1050(7) 0.026(4) Uiso 1 1 d . . .
O23 O 0.0651(14) -0.5216(13) 0.1823(7) 0.024(4) Uiso 1 1 d . . .
O29 O 0.3733(13) -0.5121(13) 0.2301(7) 0.021(4) Uiso 1 1 d . . .
O34 O 0.1302(15) -0.2611(14) 0.1029(8) 0.032(4) Uiso 1 1 d . . .
O45 O 0.2987(14) -0.1325(14) 0.0469(7) 0.027(4) Uiso 1 1 d . . .
O46 O 0.3714(13) 0.0194(13) 0.1335(7) 0.023(4) Uiso 1 1 d . . .
O56 O 0.5318(14) -0.0329(13) 0.0903(7) 0.026(4) Uiso 1 1 d . . .
O58 O 0.5508(15) -0.2314(15) 0.0875(8) 0.035(5) Uiso 1 1 d . . .
O67 O 0.6205(14) -0.0534(14) 0.1962(7) 0.027(4) Uiso 1 1 d . . .
O78 O 0.7020(13) -0.2168(13) 0.1810(7) 0.021(4) Uiso 1 1 d . . .
O79 O 0.6601(13) -0.2776(13) 0.2842(7) 0.023(4) Uiso 1 1 d . . .
O89 O 0.5861(13) -0.4295(13) 0.1956(7) 0.022(4) Uiso 1 1 d . . .
O101 O 0.1827(14) -0.2757(14) 0.3202(7) 0.027(4) Uiso 1 1 d . . .
O103 O 0.4137(14) -0.1917(14) 0.3663(8) 0.027(4) Uiso 1 1 d . . .
O112 O 0.2863(14) -0.0534(14) 0.2985(8) 0.029(4) Uiso 1 1 d . . .
O123 O 0.5048(14) 0.0303(14) 0.3578(8) 0.027(4) Uiso 1 1 d . . .
O210 O 0.2245(14) -0.4493(13) 0.2763(7) 0.024(4) Uiso 1 1 d . . .
O311 O 0.0942(14) -0.3101(13) 0.2087(7) 0.025(4) Uiso 1 1 d . . .
O411 O 0.1942(14) -0.1108(14) 0.1887(7) 0.027(4) Uiso 1 1 d . . .
O612 O 0.4663(13) 0.0139(12) 0.2434(7) 0.018(4) Uiso 1 1 d . . .
O713 O 0.5864(13) -0.1105(13) 0.3025(7) 0.021(4) Uiso 1 1 d . . .
O910 O 0.4436(14) -0.3664(14) 0.3173(8) 0.027(4) Uiso 1 1 d . . .
K1 K 0.3502(6) 0.1787(5) 0.0673(3) 0.0418(17) Uani 1 1 d . . .
K2 K -0.0974(6) -0.2543(6) 0.0458(3) 0.0498(19) Uani 1 1 d . . .
K3 K 0.6477(6) -0.6347(6) 0.2046(4) 0.057(2) Uani 1 1 d . . .
K4 K 0.2511(7) -0.2105(7) -0.0802(4) 0.066(2) Uani 1 1 d . . .
K5 K -0.0326(8) -0.4691(8) 0.2978(4) 0.057(3) Uiso 0.80 1 d P . .
K6 K 0.8802(10) -0.4718(10) 0.5388(5) 0.059(3) Uiso 0.65 1 d P . .
K7 K 0.0973(13) 0.0793(13) 0.1861(7) 0.067(4) Uiso 0.55 1 d P . .
O1W O 1.1138(16) -0.4058(16) 0.5607(8) 0.040(5) Uiso 1 1 d . . .
O2W O 1.0828(15) -0.2085(15) 0.5418(8) 0.035(5) Uiso 1 1 d . . .
O3W O 0.1308(17) 0.2022(17) 0.0849(9) 0.049(6) Uiso 1 1 d . . .
O4W O 0.4088(16) -0.7046(16) 0.1721(8) 0.040(5) Uiso 1 1 d . . .
O5W O -0.3100(16) -0.6002(15) 0.0835(8) 0.040(5) Uiso 1 1 d . . .
O6W O -0.2571(15) -0.5867(15) 0.3355(8) 0.035(5) Uiso 1 1 d . . .
O7W O 0.9095(18) 0.1298(18) 0.2131(10) 0.056(6) Uiso 1 1 d . . .
O8W O 0.4631(16) 0.3852(16) 0.0322(9) 0.042(5) Uiso 1 1 d . . .
O9W O -0.0573(17) -0.6694(16) 0.0257(9) 0.045(5) Uiso 1 1 d . . .
O10W O 0.9328(17) -0.1503(17) 0.1568(9) 0.050(6) Uiso 1 1 d . . .
O11W O 0.785(2) 0.1822(19) 0.3085(11) 0.066(7) Uiso 1 1 d . . .
O12W O -0.1481(18) -0.6845(18) 0.1960(10) 0.056(6) Uiso 1 1 d . . .
O13W O 0.013(2) -0.648(2) 0.3319(12) 0.051(8) Uiso 0.75 1 d P . .
O14W O -0.174(2) -0.413(2) 0.2207(12) 0.079(8) Uiso 1 1 d . . .
O15W O 0.053(3) -0.317(3) 0.4234(17) 0.042(10) Uiso 0.50 1 d P . .
O16W O 0.857(3) -0.310(3) 0.3401(15) 0.076(10) Uiso 0.75 1 d P . .
O17W O 0.206(4) 0.109(4) -0.035(2) 0.066(14) Uiso 0.50 1 d P . .
O18W O 0.184(5) -0.036(5) -0.111(3) 0.095(18) Uiso 0.50 1 d P . .

loop_
_atom_site_aniso_label
_atom_site_aniso_U_11
_atom_site_aniso_U_22
_atom_site_aniso_U_33
_atom_site_aniso_U_23
_atom_site_aniso_U_13
_atom_site_aniso_U_12
W1 0.0261(6) 0.0225(6) 0.0277(7) -0.0042(5) 0.0022(5) 0.0084(5)
W2 0.0238(6) 0.0167(6) 0.0300(7) -0.0009(5) 0.0040(5) 0.0054(4)
W3 0.0195(5) 0.0205(6) 0.0305(7) -0.0023(5) 0.0016(5) 0.0052(4)
W4 0.0245(6) 0.0200(6) 0.0283(7) 0.0029(5) 0.0016(5) 0.0091(5)
W5 0.0320(6) 0.0232(6) 0.0235(6) 0.0030(5) 0.0064(5) 0.0128(5)
W6 0.0227(5) 0.0184(6) 0.0239(6) 0.0038(5) 0.0061(5) 0.0065(4)
W7 0.0191(5) 0.0188(6) 0.0255(6) 0.0010(5) 0.0047(5) 0.0060(4)
W8 0.0233(5) 0.0204(6) 0.0263(7) 0.0000(5) 0.0056(5) 0.0088(5)
W9 0.0223(5) 0.0188(6) 0.0277(7) 0.0023(5) 0.0032(5) 0.0090(4)
W10 0.0232(5) 0.0171(6) 0.0249(6) 0.0020(5) 0.0065(5) 0.0061(4)
W11 0.0189(5) 0.0182(6) 0.0273(7) -0.0009(5) 0.0045(5) 0.0059(4)
W12 0.0235(5) 0.0173(6) 0.0256(6) 0.0017(5) 0.0052(5) 0.0075(4)
W13 0.0211(5) 0.0174(6) 0.0244(6) 0.0004(5) 0.0021(5) 0.0073(4)
Sn1 0.0236(9) 0.0178(9) 0.0284(11) 0.0011(8) 0.0036(8) 0.0078(8)
Sn2 0.0273(10) 0.0202(10) 0.0274(11) 0.0040(8) 0.0063(8) 0.0109(8)
Sn3 0.0249(9) 0.0192(10) 0.0270(11) 0.0026(8) 0.0016(8) 0.0081(8)
K1 0.039(4) 0.036(4) 0.055(5) 0.010(3) 0.013(3) 0.018(3)
K2 0.044(4) 0.038(4) 0.071(6) 0.005(4) 0.004(4) 0.020(3)
K3 0.047(4) 0.056(5) 0.061(6) 0.004(4) 0.004(4) 0.012(4)
K4 0.058(5) 0.082(6) 0.058(6) 0.010(5) 0.008(4) 0.027(5)

loop_
_atom_type_symbol
_atom_type_description
_atom_type_scat_dispersion_real
_atom_type_scat_dispersion_imag
_atom_type_scat_source
C C 0.0033 0.0016 'International Tables Vol C Tables 4.2.6.8 and 6.1.1.4'
H H 0.0000 0.0000 'International Tables Vol C Tables 4.2.6.8 and 6.1.1.4'
B B 0.0013 0.0007 'International Tables Vol C Tables 4.2.6.8 and 6.1.1.4'
O O 0.0106 0.0060 'International Tables Vol C Tables 4.2.6.8 and 6.1.1.4'
W W -0.8490 6.8722 'International Tables Vol C Tables 4.2.6.8 and 6.1.1.4'
K K 0.2009 0.2494 'International Tables Vol C Tables 4.2.6.8 and 6.1.1.4'
Sn Sn -0.6537 1.4246 'International Tables Vol C Tables 4.2.6.8 and 6.1.1.4'

loop_
_geom_angle_atom_site_label_1
_geom_angle_atom_site_label_2
_geom_angle_atom_site_label_3
_geom_angle
_geom_angle_site_symmetry_1
_geom_angle_site_symmetry_3
_geom_angle_publ_flag
O1T W1 O15 101.4(8) . . ?
O1T W1 O13 97.4(7) . . ?
O15 W1 O13 91.9(7) . . ?
O1T W1 O12 97.1(7) . . ?
O15 W1 O12 161.6(7) . . ?
O13 W1 O12 86.2(6) . . ?
O1T W1 O18 100.0(7) . . ?
O15 W1 O18 88.8(7) . . ?
O13 W1 O18 162.1(7) . . ?
O12 W1 O18 87.5(6) . . ?
O1T W1 O1B 170.2(6) . . ?
O15 W1 O1B 86.2(7) . . ?
O13 W1 O1B 75.9(6) . . ?
O12 W1 O1B 75.6(6) . . ?
O18 W1 O1B 86.4(6) . . ?
O2T W2 O210 102.1(8) . . ?
O2T W2 O23 97.3(7) . . ?
O210 W2 O23 90.3(7) . . ?
O2T W2 O29 100.3(7) . . ?
O210 W2 O29 86.3(7) . . ?
O23 W2 O29 162.3(7) . . ?
O2T W2 O12 100.2(7) . . ?
O210 W2 O12 157.7(7) . . ?
O23 W2 O12 88.5(7) . . ?
O29 W2 O12 88.2(6) . . ?
O2T W2 O1B 171.3(7) . . ?
O210 W2 O1B 84.1(6) . . ?
O23 W2 O1B 76.3(6) . . ?
O29 W2 O1B 86.1(6) . . ?
O12 W2 O1B 74.0(6) . . ?
O2T W2 K5 84.5(6) . . ?
O210 W2 K5 47.2(5) . . ?
O23 W2 K5 49.5(5) . . ?
O29 W2 K5 132.6(5) . . ?
O12 W2 K5 137.8(4) . . ?
O1B W2 K5 95.6(4) . . ?
O3T W3 O311 103.5(8) . . ?
O3T W3 O34 99.1(8) . . ?
O311 W3 O34 89.1(8) . . ?
O3T W3 O13 98.4(7) . . ?
O311 W3 O13 158.1(6) . . ?
O34 W3 O13 86.8(7) . . ?
O3T W3 O23 99.2(7) . . ?
O311 W3 O23 89.3(7) . . ?
O34 W3 O23 161.5(7) . . ?
O13 W3 O23 87.9(7) . . ?
O3T W3 O1B 171.7(7) . . ?
O311 W3 O1B 83.4(6) . . ?
O34 W3 O1B 85.5(6) . . ?
O13 W3 O1B 74.9(6) . . ?
O23 W3 O1B 76.0(6) . . ?
O3T W3 K2 48.1(6) . . ?
O311 W3 K2 98.9(5) . . ?
O34 W3 K2 51.0(5) . . ?
O13 W3 K2 95.2(5) . . ?
O23 W3 K2 147.2(5) . . ?
O1B W3 K2 136.3(4) . . ?
O3T W3 K5 85.0(6) . . ?
O311 W3 K5 46.3(5) . . ?
O34 W3 K5 134.3(6) . . ?
O13 W3 K5 138.1(5) . . ?
O23 W3 K5 50.6(5) . . ?
O1B W3 K5 96.7(4) . . ?
K2 W3 K5 116.37(17) . . ?
O4T W4 O411 100.7(8) . . ?
O4T W4 O46 100.8(8) . . ?
O411 W4 O46 92.4(7) . . ?
O4T W4 O45 97.4(8) . . ?
O411 W4 O45 161.7(7) . . ?
O46 W4 O45 86.8(7) . . ?
O4T W4 O34 99.4(8) . . ?
O411 W4 O34 86.8(7) . . ?
O46 W4 O34 159.5(7) . . ?
O45 W4 O34 87.6(7) . . ?
O4T W4 O2B 170.9(7) . . ?
O411 W4 O2B 86.8(6) . . ?
O46 W4 O2B 73.5(6) . . ?
O45 W4 O2B 75.4(6) . . ?
O34 W4 O2B 86.0(6) . . ?
O4T W4 K1 59.5(6) . . ?
O411 W4 K1 112.1(5) . . ?
O46 W4 K1 43.8(5) . . ?
O45 W4 K1 79.6(5) . . ?
O34 W4 K1 153.1(6) . . ?
O2B W4 K1 113.0(4) . . ?
O4T W4 K7 53.0(6) . . ?
O411 W4 K7 53.0(5) . . ?
O46 W4 K7 81.1(5) . . ?
O45 W4 K7 144.4(5) . . ?
O34 W4 K7 113.9(5) . . ?
O2B W4 K7 131.2(5) . . ?
K1 W4 K7 68.5(3) . . ?
O4T W4 K2 51.1(6) . . ?
O411 W4 K2 93.1(5) . . ?
O46 W4 K2 152.0(5) . . ?
O45 W4 K2 96.2(5) . . ?
O34 W4 K2 48.4(5) . . ?
O2B W4 K2 134.3(4) . . ?
K1 W4 K2 109.26(14) . . ?
K7 W4 K2 80.3(3) . . ?
O5T W5 O56 101.5(8) . . ?
O5T W5 O45 98.7(8) . . ?
O56 W5 O45 92.2(7) . . ?
O5T W5 O58 99.2(8) . . ?
O56 W5 O58 90.3(7) . . ?
O45 W5 O58 161.0(7) . . ?
O5T W5 O15 98.9(8) . . ?
O56 W5 O15 159.5(7) . . ?
O45 W5 O15 86.3(7) . . ?
O58 W5 O15 84.8(7) . . ?
O5T W5 O2B 173.7(7) . . ?
O56 W5 O2B 75.8(6) . . ?
O45 W5 O2B 75.8(6) . . ?
O58 W5 O2B 86.6(7) . . ?
O15 W5 O2B 84.0(7) . . ?
O5T W5 K4 48.0(6) . . ?
O56 W5 K4 122.3(5) . . ?
O45 W5 K4 57.3(5) . . ?
O58 W5 K4 134.8(6) . . ?
O15 W5 K4 73.6(5) . . ?
O2B W5 K4 128.5(4) . . ?
O5T W5 K1 28.8(6) . 2_655 ?
O56 W5 K1 95.8(5) . 2_655 ?
O45 W5 K1 127.4(5) . 2_655 ?
O58 W5 K1 71.0(6) . 2_655 ?
O15 W5 K1 101.4(5) . 2_655 ?
O2B W5 K1 156.1(4) . 2_655 ?
K4 W5 K1 74.99(16) . 2_655 ?
O6T W6 O67 102.7(7) . . ?
O6T W6 O612 101.9(7) . . ?
O67 W6 O612 92.8(7) . . ?
O6T W6 O46 98.7(7) . . ?
O67 W6 O46 156.5(7) . . ?
O612 W6 O46 91.9(7) . . ?
O6T W6 O56 94.3(7) . . ?
O67 W6 O56 86.5(7) . . ?
O612 W6 O56 163.5(7) . . ?
O46 W6 O56 82.6(7) . . ?
O6T W6 O2B 166.0(7) . . ?
O67 W6 O2B 83.1(6) . . ?
O612 W6 O2B 90.3(6) . . ?
O46 W6 O2B 73.9(6) . . ?
O56 W6 O2B 73.2(6) . . ?
O6T W6 K4 38.0(6) . 2_655 ?
O67 W6 K4 90.6(5) . 2_655 ?
O612 W6 K4 139.1(5) . 2_655 ?
O46 W6 K4 100.7(5) . 2_655 ?
O56 W6 K4 57.5(5) . 2_655 ?
O2B W6 K4 130.5(4) . 2_655 ?
O7T W7 O713 102.7(8) . . ?
O7T W7 O67 102.0(8) . . ?
O713 W7 O67 91.1(7) . . ?
O7T W7 O79 98.8(7) . . ?
O713 W7 O79 92.1(7) . . ?
O67 W7 O79 157.7(7) . . ?
O7T W7 O78 95.7(7) . . ?
O713 W7 O78 161.5(7) . . ?
O67 W7 O78 86.8(7) . . ?
O79 W7 O78 83.2(7) . . ?
O7T W7 O3B 167.0(7) . . ?
O713 W7 O3B 89.6(6) . . ?
O67 W7 O3B 81.7(6) . . ?
O79 W7 O3B 76.3(6) . . ?
O78 W7 O3B 71.9(6) . . ?
O8T W8 O78 99.0(7) . . ?
O8T W8 O58 98.1(8) . . ?
O78 W8 O58 89.9(7) . . ?
O8T W8 O18 100.9(7) . . ?
O78 W8 O18 160.1(7) . . ?
O58 W8 O18 89.1(7) . . ?
O8T W8 O89 99.1(7) . . ?
O78 W8 O89 89.1(7) . . ?
O58 W8 O89 162.7(7) . . ?
O18 W8 O89 86.0(7) . . ?
O8T W8 O3B 172.3(7) . . ?
O78 W8 O3B 74.9(6) . . ?
O58 W8 O3B 86.6(7) . . ?
O18 W8 O3B 85.2(6) . . ?
O89 W8 O3B 76.4(6) . . ?
O9T W9 O910 101.8(7) . . ?
O9T W9 O29 100.7(7) . . ?
O910 W9 O29 87.4(7) . . ?
O9T W9 O89 96.2(7) . . ?
O910 W9 O89 162.0(7) . . ?
O29 W9 O89 89.7(7) . . ?
O9T W9 O79 97.9(7) . . ?
O910 W9 O79 90.2(7) . . ?
O29 W9 O79 161.4(7) . . ?
O89 W9 O79 86.9(7) . . ?
O9T W9 O3B 169.2(6) . . ?
O910 W9 O3B 86.8(6) . . ?
O29 W9 O3B 86.1(6) . . ?
O89 W9 O3B 75.3(6) . . ?
O79 W9 O3B 75.3(6) . . ?
O9T W9 K3 52.0(6) . . ?
O910 W9 K3 150.7(5) . . ?
O29 W9 K3 85.7(5) . . ?
O89 W9 K3 46.4(5) . . ?
O79 W9 K3 104.8(5) . . ?
O3B W9 K3 121.0(4) . . ?
O10T W10 O103 102.4(8) . . ?
O10T W10 O101 98.9(8) . . ?
O103 W10 O101 94.0(7) . . ?
O10T W10 O910 101.4(8) . . ?
O103 W10 O910 90.9(7) . . ?
O101 W10 O910 157.5(7) . . ?
O10T W10 O210 96.7(8) . . ?
O103 W10 O210 160.3(7) . . ?
O101 W10 O210 87.5(7) . . ?
O910 W10 O210 80.7(7) . . ?
O10T W10 O4B 171.8(7) . . ?
O103 W10 O4B 82.0(7) . . ?
O101 W10 O4B 73.8(6) . . ?
O910 W10 O4B 85.3(6) . . ?
O210 W10 O4B 79.6(6) . . ?
O10T W10 K5 76.8(6) . . ?
O103 W10 K5 136.0(5) . . ?
O101 W10 K5 44.3(5) . . ?
O910 W10 K5 132.8(5) . . ?
O210 W10 K5 53.3(5) . . ?
O4B W10 K5 95.2(4) . . ?
O11T W11 O112 102.7(8) . . ?
O11T W11 O101 98.8(7) . . ?
O112 W11 O101 97.5(7) . . ?
O11T W11 O411 100.5(7) . . ?
O112 W11 O411 90.5(7) . . ?
O101 W11 O411 156.9(7) . . ?
O11T W11 O311 95.2(7) . . ?
O112 W11 O311 160.9(7) . . ?
O101 W11 O311 85.9(7) . . ?
O411 W11 O311 79.8(7) . . ?
O11T W11 O4B 170.3(7) . . ?
O112 W11 O4B 84.3(6) . . ?
O101 W11 O4B 73.4(6) . . ?
O411 W11 O4B 86.0(6) . . ?
O311 W11 O4B 78.7(6) . . ?
O11T W11 K5 75.0(6) . . ?
O112 W11 K5 139.2(6) . . ?
O101 W11 K5 44.7(5) . . ?
O411 W11 K5 130.2(5) . . ?
O311 W11 K5 52.1(5) . . ?
O4B W11 K5 95.3(4) . . ?
O12B W12 O12T 102.3(7) . . ?
O12B W12 O12A 98.3(7) . . ?
O12T W12 O12A 103.3(7) . . ?
O12B W12 O612 95.9(7) . . ?
O12T W12 O612 91.2(7) . . ?
O12A W12 O612 157.0(6) . . ?
O12B W12 O123 165.3(7) . . ?
O12T W12 O123 91.9(7) . . ?
O12A W12 O123 81.9(6) . . ?
O612 W12 O123 79.9(6) . . ?
O12B W12 O112 87.2(7) . . ?
O12T W12 O112 165.4(7) . . ?
O12A W12 O112 86.1(7) . . ?
O612 W12 O112 76.6(6) . . ?
O123 W12 O112 78.2(6) . . ?
O13T W13 O13S 100.0(8) . . ?
O13T W13 O123 103.3(8) . . ?
O13S W13 O123 97.6(7) . . ?
O13T W13 O713 92.4(8) . . ?
O13S W13 O713 163.7(7) . . ?
O123 W13 O713 89.6(7) . . ?
O13T W13 O13R 92.9(7) . . ?
O13S W13 O13R 88.6(7) . . ?
O123 W13 O13R 161.3(7) . . ?
O713 W13 O13R 80.3(6) . . ?
O13T W13 O103 166.8(7) . . ?
O13S W13 O103 88.0(7) . . ?
O123 W13 O103 85.9(7) . . ?
O713 W13 O103 77.9(6) . . ?
O13R W13 O103 76.7(6) . . ?
O2B B O3B 114.2(19) . . ?
O2B B O1B 113(2) . . ?
O3B B O1B 111.1(18) . . ?
O2B B O4B 108.4(18) . . ?
O3B B O4B 105.7(18) . . ?
O1B B O4B 104.1(17) . . ?
O1SN Sn1 C2S1 95.4(8) . . ?
O1SN Sn1 C1S1 99.7(8) . . ?
C2S1 Sn1 C1S1 164.9(10) . . ?
O1SN Sn1 O13S 93.4(6) . . ?
C2S1 Sn1 O13S 87.1(9) . . ?
C1S1 Sn1 O13S 90.2(8) . . ?
O1SN Sn1 O12A 75.6(6) . 2_656 ?
C2S1 Sn1 O12A 92.3(9) . 2_656 ?
C1S1 Sn1 O12A 93.2(8) . 2_656 ?
O13S Sn1 O12A 168.9(6) . 2_656 ?
O1SN Sn2 C1S2 108.1(10) . . ?
O1SN Sn2 C2S2 109.9(9) . . ?
C1S2 Sn2 C2S2 141.9(11) . . ?
O1SN Sn2 O13R 90.2(6) . . ?
C1S2 Sn2 O13R 90.9(10) . . ?
C2S2 Sn2 O13R 91.1(8) . . ?
O1SN Sn2 O2SN 75.8(6) . . ?
C1S2 Sn2 O2SN 91.4(10) . . ?
C2S2 Sn2 O2SN 95.7(8) . . ?
O13R Sn2 O2SN 165.8(6) . . ?
C2S3 Sn3 O1SN 116.0(10) . . ?
C2S3 Sn3 C1S3 131.1(11) . . ?
O1SN Sn3 C1S3 112.9(8) . . ?
C2S3 Sn3 O2SN 95.6(9) . . ?
O1SN Sn3 O2SN 76.2(6) . . ?
C1S3 Sn3 O2SN 98.5(8) . . ?
C2S3 Sn3 O12A 95.4(9) . 2_656 ?
O1SN Sn3 O12A 76.8(6) . 2_656 ?
C1S3 Sn3 O12A 92.7(7) . 2_656 ?
O2SN Sn3 O12A 153.0(6) . 2_656 ?
Sn1 C1S1 H1S1 109.5 . . ?
Sn1 C1S1 H1S2 109.5 . . ?
H1S1 C1S1 H1S2 109.5 . . ?
Sn1 C1S1 H1S3 109.5 . . ?
H1S1 C1S1 H1S3 109.5 . . ?
H1S2 C1S1 H1S3 109.5 . . ?
Sn2 C1S2 H1S4 109.5 . . ?
Sn2 C1S2 H1S5 109.5 . . ?
H1S4 C1S2 H1S5 109.5 . . ?
Sn2 C1S2 H1S6 109.5 . . ?
H1S4 C1S2 H1S6 109.5 . . ?
H1S5 C1S2 H1S6 109.5 . . ?
Sn3 C1S3 H1S7 109.5 . . ?
Sn3 C1S3 H1S8 109.5 . . ?
H1S7 C1S3 H1S8 109.5 . . ?
Sn3 C1S3 H1S9 109.5 . . ?
H1S7 C1S3 H1S9 109.5 . . ?
H1S8 C1S3 H1S9 109.5 . . ?
Sn1 C2S1 H2S1 109.5 . . ?
Sn1 C2S1 H2S2 109.5 . . ?
H2S1 C2S1 H2S2 109.5 . . ?
Sn1 C2S1 H2S3 109.5 . . ?
H2S1 C2S1 H2S3 109.5 . . ?
H2S2 C2S1 H2S3 109.5 . . ?
Sn2 C2S2 H2S4 109.5 . . ?
Sn2 C2S2 H2S5 109.5 . . ?
H2S4 C2S2 H2S5 109.5 . . ?
Sn2 C2S2 H2S6 109.5 . . ?
H2S4 C2S2 H2S6 109.5 . . ?
H2S5 C2S2 H2S6 109.5 . . ?
Sn3 C2S3 H2S7 109.5 . . ?
Sn3 C2S3 H2S8 109.5 . . ?
H2S7 C2S3 H2S8 109.5 . . ?
Sn3 C2S3 H2S9 109.5 . . ?
H2S7 C2S3 H2S9 109.5 . . ?
H2S8 C2S3 H2S9 109.5 . . ?
W1 O1T K2 146.2(8) . 2_545 ?
Sn2 O1SN Sn3 108.9(7) . . ?
Sn2 O1SN Sn1 142.7(9) . . ?
Sn3 O1SN Sn1 108.3(7) . . ?
B O1B W1 122.0(13) . . ?
B O1B W3 127.2(13) . . ?
W1 O1B W3 89.9(5) . . ?
B O1B W2 127.8(14) . . ?
W1 O1B W2 89.9(5) . . ?
W3 O1B W2 88.4(5) . . ?
Sn3 O2SN Sn2 98.8(6) . . ?
Sn3 O2SN K6 125.2(7) . . ?
Sn2 O2SN K6 115.3(7) . . ?
W2 O2T K7 136.9(9) . 1_545 ?
B O2B W6 124.7(14) . . ?
B O2B W5 123.8(14) . . ?
W6 O2B W5 91.0(6) . . ?
B O2B W4 127.5(13) . . ?
W6 O2B W4 89.9(6) . . ?
W5 O2B W4 88.9(6) . . ?
W3 O3T K2 105.9(8) . . ?
B O3B W8 123.7(14) . . ?
B O3B W7 124.6(13) . . ?
W8 O3B W7 91.3(5) . . ?
B O3B W9 128.6(13) . . ?
W8 O3B W9 88.5(5) . . ?
W7 O3B W9 88.6(5) . . ?
W4 O4T K2 103.6(7) . . ?
W4 O4T K7 101.3(8) . . ?
K2 O4T K7 106.0(6) . . ?
W4 O4T K1 93.4(7) . . ?
K2 O4T K1 157.6(7) . . ?
K7 O4T K1 84.4(5) . . ?
B O4B W10 130.8(13) . . ?
B O4B W11 127.9(13) . . ?
W10 O4B W11 88.4(5) . . ?
W5 O5T K1 133.9(9) . 2_655 ?
W5 O5T K4 104.7(7) . . ?
K1 O5T K4 117.3(7) 2_655 . ?
W6 O6T K3 145.0(9) . 1_565 ?
W6 O6T K4 119.7(8) . 2_655 ?
K3 O6T K4 93.3(6) 1_565 2_655 ?
W8 O8T K2 137.3(8) . 1_655 ?
W9 O9T K3 103.2(7) . . ?
W10 O10T K6 155.8(10) . 2_646 ?
W12 O12B K7 150.2(8) . . ?
W12 O12A Sn3 140.0(8) . 2_656 ?
W12 O12A Sn1 121.3(7) . 2_656 ?
Sn3 O12A Sn1 98.4(6) 2_656 2_656 ?
W12 O12T K3 132.2(8) . 1_565 ?
W1 O12 W2 120.5(8) . . ?
W13 O13R Sn2 136.1(7) . . ?
W13 O13S Sn1 150.2(9) . . ?
W1 O13 W3 119.3(8) . . ?
W1 O15 W5 149.4(10) . . ?
W8 O18 W1 143.7(9) . . ?
W2 O23 W3 119.2(8) . . ?
W2 O23 K5 104.0(7) . . ?
W3 O23 K5 101.4(6) . . ?
W9 O29 W2 146.6(9) . . ?
W3 O34 W4 144.9(11) . . ?
W3 O34 K2 99.7(7) . . ?
W4 O34 K2 103.0(7) . . ?
W4 O45 W5 119.4(9) . . ?
W4 O45 K4 146.2(8) . . ?
W5 O45 K4 90.3(6) . . ?
W4 O46 W6 122.3(8) . . ?
W4 O46 K1 107.3(7) . . ?
W6 O46 K1 126.8(7) . . ?
W5 O56 W6 119.9(8) . . ?
W5 O56 K4 148.1(8) . 2_655 ?
W6 O56 K4 92.0(6) . 2_655 ?
W8 O58 W5 147.9(10) . . ?
W6 O67 W7 148.9(10) . . ?
W8 O78 W7 121.8(8) . . ?
W7 O79 W9 119.6(8) . . ?
W9 O89 W8 119.7(8) . . ?
W9 O89 K3 106.6(7) . . ?
W8 O89 K3 133.3(7) . . ?
W10 O101 W11 123.3(8) . . ?
W10 O101 K5 108.1(7) . . ?
W11 O101 K5 107.2(7) . . ?
W10 O103 W13 156.2(9) . . ?
W11 O112 W12 152.1(10) . . ?
W13 O123 W12 160.8(10) . . ?
W2 O210 W10 154.0(9) . . ?
W2 O210 K5 107.5(7) . . ?
W10 O210 K5 96.6(6) . . ?
W3 O311 W11 153.1(9) . . ?
W3 O311 K5 108.1(7) . . ?
W11 O311 K5 97.8(6) . . ?
W4 O411 W11 152.3(9) . . ?
W4 O411 K7 98.5(7) . . ?
W11 O411 K7 109.0(7) . . ?
W6 O612 W12 142.3(8) . . ?
W7 O713 W13 149.8(9) . . ?
W9 O910 W10 150.2(10) . . ?
O46 K1 O17W 116.5(11) . . ?
O46 K1 O4W 81.2(6) . 1_565 ?
O17W K1 O4W 150.0(10) . 1_565 ?
O46 K1 O8W 145.8(6) . . ?
O17W K1 O8W 92.4(11) . . ?
O4W K1 O8W 81.6(6) 1_565 . ?
O46 K1 O5T 87.1(5) . 2_655 ?
O17W K1 O5T 88.6(10) . 2_655 ?
O4W K1 O5T 117.6(6) 1_565 2_655 ?
O8W K1 O5T 75.1(5) . 2_655 ?
O46 K1 O3W 107.2(6) . . ?
O17W K1 O3W 73.8(10) . . ?
O4W K1 O3W 78.0(6) 1_565 . ?
O8W K1 O3W 97.8(6) . . ?
O5T K1 O3W 160.9(6) 2_655 . ?
O46 K1 O4T 55.1(5) . . ?
O17W K1 O4T 70.8(10) . . ?
O4W K1 O4T 106.5(6) 1_565 . ?
O8W K1 O4T 159.1(6) . . ?
O5T K1 O4T 115.6(5) 2_655 . ?
O3W K1 O4T 66.1(5) . . ?
O46 K1 W4 29.0(3) . . ?
O17W K1 W4 90.0(10) . . ?
O4W K1 W4 99.7(4) 1_565 . ?
O8W K1 W4 172.7(4) . . ?
O5T K1 W4 98.1(4) 2_655 . ?
O3W K1 W4 89.5(4) . . ?
O4T K1 W4 27.2(3) . . ?
O46 K1 W5 101.2(4) . 2_655 ?
O17W K1 W5 73.5(9) . 2_655 ?
O4W K1 W5 129.3(4) 1_565 2_655 ?
O8W K1 W5 68.4(4) . 2_655 ?
O5T K1 W5 17.3(4) 2_655 2_655 ?
O3W K1 W5 143.7(5) . 2_655 ?
O4T K1 W5 116.2(4) . 2_655 ?
W4 K1 W5 105.84(15) . 2_655 ?
O46 K1 K2 141.6(4) . 2 ?
O17W K1 K2 37.8(9) . 2 ?
O4W K1 K2 113.4(4) 1_565 2 ?
O8W K1 K2 72.6(4) . 2 ?
O5T K1 K2 113.0(4) 2_655 2 ?
O3W K1 K2 48.0(4) . 2 ?
O4T K1 K2 86.5(4) . 2 ?
W4 K1 K2 113.08(19) . 2 ?
W5 K1 K2 95.78(18) 2_655 2 ?
O46 K1 K7 66.1(4) . . ?
O17W K1 K7 100.7(10) . . ?
O4W K1 K7 62.9(5) 1_565 . ?
O8W K1 K7 128.9(5) . . ?
O5T K1 K7 153.1(5) 2_655 . ?
O3W K1 K7 42.3(5) . . ?
O4T K1 K7 47.0(4) . . ?
W4 K1 K7 57.2(2) . . ?
W5 K1 K7 162.5(3) 2_655 . ?
K2 K1 K7 88.5(3) 2 . ?
O46 K1 K3 76.6(4) . 1_565 ?
O17W K1 K3 163.7(10) . 1_565 ?
O4W K1 K3 35.4(4) 1_565 1_565 ?
O8W K1 K3 72.2(4) . 1_565 ?
O5T K1 K3 82.2(4) 2_655 1_565 ?
O3W K1 K3 112.9(5) . 1_565 ?
O4T K1 K3 125.4(4) . 1_565 ?
W4 K1 K3 104.62(19) . 1_565 ?
W5 K1 K3 95.16(16) 2_655 1_565 ?
K2 K1 K3 135.9(2) 2 1_565 ?
K7 K1 K3 93.4(3) . 1_565 ?
O17W K2 O1T 107.3(11) 2 2_545 ?
O17W K2 O10W 74.1(11) 2 1_455 ?
O1T K2 O10W 138.0(6) 2_545 1_455 ?
O17W K2 O3T 142.6(11) 2 . ?
O1T K2 O3T 74.8(5) 2_545 . ?
O10W K2 O3T 80.3(6) 1_455 . ?
O17W K2 O34 138.5(11) 2 . ?
O1T K2 O34 114.2(5) 2_545 . ?
O10W K2 O34 75.7(6) 1_455 . ?
O3T K2 O34 55.3(5) . . ?
O17W K2 O8T 76.7(10) 2 1_455 ?
O1T K2 O8T 65.2(5) 2_545 1_455 ?
O10W K2 O8T 74.9(5) 1_455 1_455 ?
O3T K2 O8T 70.5(5) . 1_455 ?
O34 K2 O8T 121.5(5) . 1_455 ?
O17W K2 O9W 135.6(11) 2 2_545 ?
O1T K2 O9W 73.5(5) 2_545 2_545 ?
O10W K2 O9W 135.4(6) 1_455 2_545 ?
O3T K2 O9W 81.5(5) . 2_545 ?
O34 K2 O9W 60.4(5) . 2_545 ?
O8T K2 O9W 134.6(5) 1_455 2_545 ?
O17W K2 O4T 87.2(10) 2 . ?
O1T K2 O4T 155.6(5) 2_545 . ?
O10W K2 O4T 64.2(5) 1_455 . ?
O3T K2 O4T 105.8(5) . . ?
O34 K2 O4T 53.8(5) . . ?
O8T K2 O4T 138.8(5) 1_455 . ?
O9W K2 O4T 82.4(5) 2_545 . ?
O17W K2 O3W 69.7(11) 2 2 ?
O1T K2 O3W 72.6(5) 2_545 2 ?
O10W K2 O3W 139.1(6) 1_455 2 ?
O3T K2 O3W 140.6(6) . 2 ?
O34 K2 O3W 121.9(5) . 2 ?
O8T K2 O3W 113.5(5) 1_455 2 ?
O9W K2 O3W 68.5(5) 2_545 2 ?
O4T K2 O3W 95.3(5) . 2 ?
O17W K2 W3 150.2(11) 2 . ?
O1T K2 W3 93.9(4) 2_545 . ?
O10W K2 W3 76.1(4) 1_455 . ?
O3T K2 W3 26.0(3) . . ?
O34 K2 W3 29.3(3) . . ?
O8T K2 W3 94.4(4) 1_455 . ?
O9W K2 W3 69.9(4) 2_545 . ?
O4T K2 W3 81.0(3) . . ?
O3W K2 W3 138.3(4) 2 . ?
O17W K2 W4 111.2(10) 2 . ?
O1T K2 W4 139.8(4) 2_545 . ?
O10W K2 W4 66.1(4) 1_455 . ?
O3T K2 W4 81.6(4) . . ?
O34 K2 W4 28.6(3) . . ?
O8T K2 W4 135.2(4) 1_455 . ?
O9W K2 W4 71.2(4) 2_545 . ?
O4T K2 W4 25.3(3) . . ?
O3W K2 W4 110.4(4) 2 . ?
W3 K2 W4 56.14(10) . . ?
O17W K2 K1 38.2(10) 2 2 ?
O1T K2 K1 72.7(4) 2_545 2 ?
O10W K2 K1 110.6(4) 1_455 2 ?
O3T K2 K1 140.7(4) . 2 ?
O34 K2 K1 162.4(4) . 2 ?
O8T K2 K1 76.1(4) 1_455 2 ?
O9W K2 K1 109.3(4) 2_545 2 ?
O4T K2 K1 113.0(4) . 2 ?
O3W K2 K1 42.7(4) 2 2 ?
W3 K2 K1 165.9(2) . 2 ?
W4 K2 K1 137.6(2) . 2 ?
O4W K3 O6T 82.1(6) . 1_545 ?
O4W K3 O12W 144.7(7) . 1_655 ?
O6T K3 O12W 64.1(6) 1_545 1_655 ?
O4W K3 O14W 130.1(7) . 1_655 ?
O6T K3 O14W 143.3(7) 1_545 1_655 ?
O12W K3 O14W 80.4(7) 1_655 1_655 ?
O4W K3 O12T 78.5(5) . 1_545 ?
O6T K3 O12T 70.5(5) 1_545 1_545 ?
O12W K3 O12T 98.1(6) 1_655 1_545 ?
O14W K3 O12T 126.2(7) 1_655 1_545 ?
O4W K3 O5W 90.7(6) . 1_655 ?
O6T K3 O5W 82.4(6) 1_545 1_655 ?
O12W K3 O5W 75.9(6) 1_655 1_655 ?
O14W K3 O5W 80.5(7) 1_655 1_655 ?
O12T K3 O5W 151.8(6) 1_545 1_655 ?
O4W K3 O89 72.6(5) . . ?
O6T K3 O89 150.7(6) 1_545 . ?
O12W K3 O89 135.7(6) 1_655 . ?
O14W K3 O89 57.7(6) 1_655 . ?
O12T K3 O89 117.1(5) 1_545 . ?
O5W K3 O89 83.3(5) 1_655 . ?
O4W K3 O6W 118.2(6) . 1_655 ?
O6T K3 O6W 110.3(6) 1_545 1_655 ?
O12W K3 O6W 84.6(6) 1_655 1_655 ?
O14W K3 O6W 72.8(6) 1_655 1_655 ?
O12T K3 O6W 53.7(5) 1_545 1_655 ?
O5W K3 O6W 149.2(5) 1_655 1_655 ?
O89 K3 O6W 94.9(5) . 1_655 ?
O4W K3 O9T 78.9(5) . . ?
O6T K3 O9T 138.3(5) 1_545 . ?
O12W K3 O9T 133.3(6) 1_655 . ?
O14W K3 O9T 73.4(6) 1_655 . ?
O12T K3 O9T 69.5(5) 1_545 . ?
O5W K3 O9T 134.2(5) 1_655 . ?
O89 K3 O9T 50.9(4) . . ?
O6W K3 O9T 51.2(4) 1_655 . ?
O4W K3 W9 69.4(4) . . ?
O6T K3 W9 148.6(4) 1_545 . ?
O12W K3 W9 145.9(5) 1_655 . ?
O14W K3 W9 68.1(5) 1_655 . ?
O12T K3 W9 90.6(4) 1_545 . ?
O5W K3 W9 110.0(4) 1_655 . ?
O89 K3 W9 27.0(3) . . ?
O6W K3 W9 74.2(4) 1_655 . ?
O9T K3 W9 24.8(3) . . ?
O4W K3 K5 158.7(5) . 1_655 ?
O6T K3 K5 114.5(4) 1_545 1_655 ?
O12W K3 K5 55.6(5) 1_655 1_655 ?
O14W K3 K5 41.1(5) 1_655 1_655 ?
O12T K3 K5 94.2(4) 1_545 1_655 ?
O5W K3 K5 104.1(4) 1_655 1_655 ?
O89 K3 K5 93.7(4) . 1_655 ?
O6W K3 K5 45.1(4) 1_655 1_655 ?
O9T K3 K5 79.9(4) . 1_655 ?
W9 K3 K5 91.0(2) . 1_655 ?
O4W K3 K4 102.3(5) . 2_645 ?
O6T K3 K4 44.0(4) 1_545 2_645 ?
O12W K3 K4 46.2(5) 1_655 2_645 ?
O14W K3 K4 104.4(6) 1_655 2_645 ?
O12T K3 K4 112.5(4) 1_545 2_645 ?
O5W K3 K4 44.1(4) 1_655 2_645 ?
O89 K3 K4 127.4(4) . 2_645 ?
O6W K3 K4 129.1(4) 1_655 2_645 ?
O9T K3 K4 177.7(4) . 2_645 ?
W9 K3 K4 153.8(3) . 2_645 ?
K5 K3 K4 99.0(2) 1_655 2_645 ?
O5T K4 O18W 118.3(13) . . ?
O5T K4 O9W 113.9(6) . 2_545 ?
O18W K4 O9W 99.1(12) . 2_545 ?
O5T K4 O6T 82.7(5) . 2_655 ?
O18W K4 O6T 84.0(12) . 2_655 ?
O9W K4 O6T 158.1(7) 2_545 2_655 ?
O5T K4 O5W 71.4(6) . 2_545 ?
O18W K4 O5W 163.3(13) . 2_545 ?
O9W K4 O5W 87.9(6) 2_545 2_545 ?
O6T K4 O5W 83.9(6) 2_655 2_545 ?
O5T K4 O12W 134.7(6) . 2_545 ?
O18W K4 O12W 87.3(13) . 2_545 ?
O9W K4 O12W 96.1(6) 2_545 2_545 ?
O6T K4 O12W 62.2(6) 2_655 2_545 ?
O5W K4 O12W 76.8(6) 2_545 2_545 ?
O5T K4 O45 56.6(5) . . ?
O18W K4 O45 92.8(13) . . ?
O9W K4 O45 70.2(6) 2_545 . ?
O6T K4 O45 131.5(6) 2_655 . ?
O5W K4 O45 103.9(6) 2_545 . ?
O12W K4 O45 166.2(6) 2_545 . ?
O5T K4 O56 61.4(5) . 2_655 ?
O18W K4 O56 63.0(12) . 2_655 ?
O9W K4 O56 147.6(6) 2_545 2_655 ?
O6T K4 O56 52.4(5) 2_655 2_655 ?
O5W K4 O56 117.1(5) 2_545 2_655 ?
O12W K4 O56 109.0(6) 2_545 2_655 ?
O45 K4 O56 83.2(5) . 2_655 ?
O5T K4 W5 27.2(4) . . ?
O18W K4 W5 117.0(13) . . ?
O9W K4 W5 88.2(5) 2_545 . ?
O6T K4 W5 109.8(4) 2_655 . ?
O5W K4 W5 78.1(4) 2_545 . ?
O12W K4 W5 154.3(5) 2_545 . ?
O45 K4 W5 32.3(3) . . ?
O56 K4 W5 78.0(3) 2_655 . ?
O5T K4 W6 75.4(4) . 2_655 ?
O18W K4 W6 70.3(11) . 2_655 ?
O9W K4 W6 168.8(5) 2_545 2_655 ?
O6T K4 W6 22.3(4) 2_655 2_655 ?
O5W K4 W6 101.3(4) 2_545 2_655 ?
O12W K4 W6 80.1(5) 2_545 2_655 ?
O45 K4 W6 112.9(4) . 2_655 ?
O56 K4 W6 30.6(3) 2_655 2_655 ?
W5 K4 W6 99.72(19) . 2_655 ?
O5T K4 K3 90.3(4) . 2_645 ?
O18W K4 K3 117.1(12) . 2_645 ?
O9W K4 K3 119.6(5) 2_545 2_645 ?
O6T K4 K3 42.8(4) 2_655 2_645 ?
O5W K4 K3 47.0(4) 2_545 2_645 ?
O12W K4 K3 44.5(4) 2_545 2_645 ?
O45 K4 K3 144.2(4) . 2_645 ?
O56 K4 K3 92.8(4) 2_655 2_645 ?
W5 K4 K3 112.0(2) . 2_645 ?
W6 K4 K3 64.71(17) 2_655 2_645 ?
O5T K4 K1 31.3(4) . 2_655 ?
O18W K4 K1 121.4(12) . 2_655 ?
O9W K4 K1 135.0(5) 2_545 2_655 ?
O6T K4 K1 55.0(4) 2_655 2_655 ?
O5W K4 K1 59.0(4) 2_545 2_655 ?
O12W K4 K1 103.9(5) 2_545 2_655 ?
O45 K4 K1 87.9(4) . 2_655 ?
O56 K4 K1 58.9(3) 2_655 2_655 ?
W5 K4 K1 57.65(14) . 2_655 ?
W6 K4 K1 56.13(13) 2_655 2_655 ?
K3 K4 K1 60.42(17) 2_645 2_655 ?
O14W K5 O13W 141.1(9) . . ?
O14W K5 O6W 80.1(7) . . ?
O13W K5 O6W 82.6(7) . . ?
O14W K5 O101 105.1(7) . . ?
O13W K5 O101 109.0(7) . . ?
O6W K5 O101 145.0(6) . . ?
O14W K5 O16W 62.4(9) . 1_455 ?
O13W K5 O16W 139.5(10) . 1_455 ?
O6W K5 O16W 68.7(7) . 1_455 ?
O101 K5 O16W 82.9(7) . 1_455 ?
O14W K5 O311 64.5(7) . . ?
O13W K5 O311 125.8(7) . . ?
O6W K5 O311 144.6(6) . . ?
O101 K5 O311 52.6(5) . . ?
O16W K5 O311 92.6(7) 1_455 . ?
O14W K5 O210 122.0(7) . . ?
O13W K5 O210 68.9(7) . . ?
O6W K5 O210 151.4(6) . . ?
O101 K5 O210 52.6(5) . . ?
O16W K5 O210 135.5(8) 1_455 . ?
O311 K5 O210 60.7(4) . . ?
O14W K5 O23 81.4(7) . . ?
O13W K5 O23 82.5(7) . . ?
O6W K5 O23 128.2(6) . . ?
O101 K5 O23 86.6(5) . . ?
O16W K5 O23 137.8(8) 1_455 . ?
O311 K5 O23 50.1(4) . . ?
O210 K5 O23 49.1(4) . . ?
O14W K5 O15W 115.8(9) . . ?
O13W K5 O15W 98.3(9) . . ?
O6W K5 O15W 88.9(8) . . ?
O101 K5 O15W 57.3(8) . . ?
O16W K5 O15W 54.9(9) 1_455 . ?
O311 K5 O15W 104.9(8) . . ?
O210 K5 O15W 95.7(7) . . ?
O23 K5 O15W 142.3(8) . . ?
O14W K5 O12W 74.4(7) . . ?
O13W K5 O12W 68.3(7) . . ?
O6W K5 O12W 79.2(6) . . ?
O101 K5 O12W 135.8(6) . . ?
O16W K5 O12W 129.2(8) 1_455 . ?
O311 K5 O12W 91.8(5) . . ?
O210 K5 O12W 89.3(5) . . ?
O23 K5 O12W 49.3(5) . . ?
O15W K5 O12W 162.9(8) . . ?
O14W K5 W11 77.5(6) . . ?
O13W K5 W11 132.2(6) . . ?
O6W K5 W11 142.8(5) . . ?
O101 K5 W11 28.1(3) . . ?
O16W K5 W11 74.6(7) 1_455 . ?
O311 K5 W11 30.1(3) . . ?
O210 K5 W11 65.0(3) . . ?
O23 K5 W11 77.0(3) . . ?
O15W K5 W11 74.9(7) . . ?
O12W K5 W11 121.9(5) . . ?
O14W K5 W10 127.1(6) . . ?
O13W K5 W10 82.2(6) . . ?
O6W K5 W10 148.9(5) . . ?
O101 K5 W10 27.6(3) . . ?
O16W K5 W10 107.9(7) 1_455 . ?
O311 K5 W10 64.2(3) . . ?
O210 K5 W10 30.1(3) . . ?
O23 K5 W10 76.1(3) . . ?
O15W K5 W10 66.7(6) . . ?
O12W K5 W10 119.4(4) . . ?
W11 K5 W10 51.15(12) . . ?
O1W K6 O10T 124.3(7) . 2_646 ?
O1W K6 O1W 88.8(7) . 2_746 ?
O10T K6 O1W 109.9(7) 2_646 2_746 ?
O1W K6 O2SN 102.5(7) . . ?
O10T K6 O2SN 105.7(6) 2_646 . ?
O1W K6 O2SN 126.8(7) 2_746 . ?
O1W K6 O13W 66.7(7) . 2_646 ?
O10T K6 O13W 77.3(7) 2_646 2_646 ?
O1W K6 O13W 152.8(7) 2_746 2_646 ?
O2SN K6 O13W 72.6(6) . 2_646 ?
O1W K6 O15W 71.4(8) . 2_646 ?
O10T K6 O15W 67.0(8) 2_646 2_646 ?
O1W K6 O15W 70.9(8) 2_746 2_646 ?
O2SN K6 O15W 161.8(9) . 2_646 ?
O13W K6 O15W 89.3(9) 2_646 2_646 ?
O1W K6 O2W 52.7(5) . . ?
O10T K6 O2W 140.5(7) 2_646 . ?
O1W K6 O2W 109.4(6) 2_746 . ?
O2SN K6 O2W 51.0(5) . . ?
O13W K6 O2W 65.9(6) 2_646 . ?
O15W K6 O2W 123.9(8) 2_646 . ?
O1W K6 K6 45.9(5) . 2_746 ?
O10T K6 K6 128.9(7) 2_646 2_746 ?
O1W K6 K6 42.9(4) 2_746 2_746 ?
O2SN K6 K6 125.3(6) . 2_746 ?
O13W K6 K6 111.7(7) 2_646 2_746 ?
O15W K6 K6 63.1(7) 2_646 2_746 ?
O2W K6 K6 80.0(5) . 2_746 ?
O1W K6 K5 61.5(5) . 2_646 ?
O10T K6 K5 63.5(5) 2_646 2_646 ?
O1W K6 K5 118.9(5) 2_746 2_646 ?
O2SN K6 K5 111.9(5) . 2_646 ?
O13W K6 K5 39.4(5) 2_646 2_646 ?
O15W K6 K5 50.0(7) 2_646 2_646 ?
O2W K6 K5 93.6(4) . 2_646 ?
K6 K6 K5 91.3(4) 2_746 2_646 ?
O7W K7 O12B 129.1(8) 1_455 . ?
O7W K7 O3W 95.5(7) 1_455 . ?
O12B K7 O3W 105.7(7) . . ?
O7W K7 O10W 88.3(7) 1_455 1_455 ?
O12B K7 O10W 123.4(7) . 1_455 ?
O3W K7 O10W 111.3(8) . 1_455 ?
O7W K7 O411 141.8(8) 1_455 . ?
O12B K7 O411 65.6(5) . . ?
O3W K7 O411 115.2(7) . . ?
O10W K7 O411 60.5(6) 1_455 . ?
O7W K7 O4T 134.0(8) 1_455 . ?
O12B K7 O4T 96.8(6) . . ?
O3W K7 O4T 67.2(6) . . ?
O10W K7 O4T 62.6(6) 1_455 . ?
O411 K7 O4T 52.1(5) . . ?
O7W K7 O2T 61.3(6) 1_455 1_565 ?
O12B K7 O2T 79.9(6) . 1_565 ?
O3W K7 O2T 75.5(6) . 1_565 ?
O10W K7 O2T 149.6(7) 1_455 1_565 ?
O411 K7 O2T 145.4(7) . 1_565 ?
O4T K7 O2T 140.1(7) . 1_565 ?
O7W K7 W4 152.7(7) 1_455 . ?
O12B K7 W4 75.4(4) . . ?
O3W K7 W4 87.0(5) . . ?
O10W K7 W4 65.7(5) 1_455 . ?
O411 K7 W4 28.5(3) . . ?
O4T K7 W4 25.7(3) . . ?
O2T K7 W4 144.5(6) 1_565 . ?
O7W K7 K1 137.2(7) 1_455 . ?
O12B K7 K1 72.0(5) . . ?
O3W K7 K1 42.3(4) . . ?
O10W K7 K1 111.1(6) 1_455 . ?
O411 K7 K1 78.4(4) . . ?
O4T K7 K1 48.6(4) . . ?
O2T K7 K1 93.9(5) 1_565 . ?
W4 K7 K1 54.3(2) . . ?
O7W K7 K2 102.9(6) 1_455 . ?
O12B K7 K2 124.2(5) . . ?
O3W K7 K2 85.2(6) . . ?
O10W K7 K2 28.8(5) 1_455 . ?
O411 K7 K2 60.6(4) . . ?
O4T K7 K2 36.8(4) . . ?
O2T K7 K2 153.0(5) 1_565 . ?
W4 K7 K2 50.1(2) . . ?
K1 K7 K2 83.8(3) . . ?
K6 O1W K6 91.2(7) . 2_746 ?
K7 O3W K1 95.4(7) . . ?
K7 O3W K2 159.2(8) . 2 ?
K1 O3W K2 89.3(6) . 2 ?
K1 O4W K3 109.5(7) 1_545 . ?
K4 O5W K3 88.9(6) 2_545 1_455 ?
K5 O6W K3 84.8(5) . 1_455 ?
K4 O9W K2 131.2(7) 2_545 2_545 ?
K2 O10W K7 121.1(8) 1_655 1_655 ?
K3 O12W K4 89.3(6) 1_455 2_545 ?
K3 O12W K5 80.5(6) 1_455 . ?
K4 O12W K5 154.8(8) 2_545 . ?
K5 O13W K6 91.2(8) . 2_646 ?
K5 O14W K3 93.2(8) . 1_455 ?
K6 O15W K5 81.1(9) 2_646 . ?
K2 O17W K1 104.0(16) 2 . ?

loop_
_geom_bond_atom_site_label_1
_geom_bond_atom_site_label_2
_geom_bond_distance
_geom_bond_site_symmetry_2
_geom_bond_publ_flag
W1 O1T 1.729(17) . ?
W1 O15 1.854(17) . ?
W1 O13 1.920(14) . ?
W1 O12 1.928(15) . ?
W1 O18 1.934(16) . ?
W1 O1B 2.354(16) . ?
W2 O2T 1.732(17) . ?
W2 O210 1.852(17) . ?
W2 O23 1.898(15) . ?
W2 O29 1.920(15) . ?
W2 O12 1.947(15) . ?
W2 O1B 2.406(15) . ?
W2 K5 4.121(10) . ?
W3 O3T 1.729(17) . ?
W3 O311 1.859(17) . ?
W3 O34 1.879(18) . ?
W3 O13 1.951(15) . ?
W3 O23 1.965(16) . ?
W3 O1B 2.373(14) . ?
W3 K2 3.787(7) . ?
W3 K5 4.097(10) . ?
W4 O4T 1.709(17) . ?
W4 O411 1.862(17) . ?
W4 O46 1.892(16) . ?
W4 O45 1.912(17) . ?
W4 O34 1.913(18) . ?
W4 O2B 2.378(16) . ?
W4 K1 3.732(6) . ?
W4 K7 3.860(15) . ?
W4 K2 3.893(7) . ?
W5 O5T 1.703(18) . ?
W5 O56 1.853(16) . ?
W5 O45 1.926(15) . ?
W5 O58 1.931(17) . ?
W5 O15 1.961(17) . ?
W5 O2B 2.354(17) . ?
W5 K4 3.600(8) . ?
W5 K1 4.133(7) 2_655 ?
W6 O6T 1.736(17) . ?
W6 O67 1.849(16) . ?
W6 O612 1.855(15) . ?
W6 O46 1.916(15) . ?
W6 O56 2.019(17) . ?
W6 O2B 2.346(17) . ?
W6 K4 3.968(8) 2_655 ?
W7 O7T 1.698(17) . ?
W7 O713 1.801(15) . ?
W7 O67 1.915(16) . ?
W7 O79 1.930(16) . ?
W7 O78 2.004(16) . ?
W7 O3B 2.381(15) . ?
W8 O8T 1.720(16) . ?
W8 O78 1.869(16) . ?
W8 O58 1.889(18) . ?
W8 O18 1.922(16) . ?
W8 O89 1.932(16) . ?
W8 O3B 2.351(15) . ?
W9 O9T 1.737(16) . ?
W9 O910 1.862(17) . ?
W9 O29 1.868(15) . ?
W9 O89 1.909(16) . ?
W9 O79 1.943(16) . ?
W9 O3B 2.412(15) . ?
W9 K3 4.027(8) . ?
W10 O10T 1.749(19) . ?
W10 O103 1.786(17) . ?
W10 O101 1.914(16) . ?
W10 O910 1.964(16) . ?
W10 O210 1.981(17) . ?
W10 O4B 2.424(16) . ?
W10 K5 3.923(10) . ?
W11 O11T 1.718(16) . ?
W11 O112 1.783(17) . ?
W11 O101 1.931(17) . ?
W11 O411 1.947(17) . ?
W11 O311 1.979(17) . ?
W11 O4B 2.429(15) . ?
W11 K5 3.914(10) . ?
W12 O12B 1.752(15) . ?
W12 O12T 1.783(16) . ?
W12 O12A 1.856(15) . ?
W12 O612 2.009(15) . ?
W12 O123 2.120(16) . ?
W12 O112 2.135(17) . ?
W13 O13T 1.754(19) . ?
W13 O13S 1.805(17) . ?
W13 O123 1.824(16) . ?
W13 O713 2.060(16) . ?
W13 O13R 2.097(14) . ?
W13 O103 2.150(16) . ?
B O2B 1.48(3) . ?
B O3B 1.49(3) . ?
B O1B 1.50(3) . ?
B O4B 1.58(3) . ?
Sn1 O1SN 2.092(15) . ?
Sn1 C2S1 2.10(3) . ?
Sn1 C1S1 2.11(2) . ?
Sn1 O13S 2.163(17) . ?
Sn1 O12A 2.262(15) 2_656 ?
Sn2 O1SN 2.022(16) . ?
Sn2 C1S2 2.09(3) . ?
Sn2 C2S2 2.14(2) . ?
Sn2 O13R 2.177(14) . ?
Sn2 O2SN 2.240(17) . ?
Sn3 C2S3 2.06(3) . ?
Sn3 O1SN 2.086(17) . ?
Sn3 C1S3 2.12(2) . ?
Sn3 O2SN 2.161(16) . ?
Sn3 O12A 2.213(14) 2_656 ?
C1S1 H1S1 0.9800 . ?
C1S1 H1S2 0.9800 . ?
C1S1 H1S3 0.9800 . ?
C1S2 H1S4 0.9800 . ?
C1S2 H1S5 0.9800 . ?
C1S2 H1S6 0.9800 . ?
C1S3 H1S7 0.9800 . ?
C1S3 H1S8 0.9800 . ?
C1S3 H1S9 0.9800 . ?
C2S1 H2S1 0.9800 . ?
C2S1 H2S2 0.9800 . ?
C2S1 H2S3 0.9800 . ?
C2S2 H2S4 0.9800 . ?
C2S2 H2S5 0.9800 . ?
C2S2 H2S6 0.9800 . ?
C2S3 H2S7 0.9800 . ?
C2S3 H2S8 0.9800 . ?
C2S3 H2S9 0.9800 . ?
O1T K2 2.759(18) 2_545 ?
O2SN K6 2.86(2) . ?
O2T K7 3.23(2) 1_545 ?
O3T K2 2.929(19) . ?
O4T K2 3.119(19) . ?
O4T K7 3.14(2) . ?
O4T K1 3.220(18) . ?
O5T K1 2.766(18) 2_655 ?
O5T K4 2.768(19) . ?
O6T K3 2.750(19) 1_565 ?
O6T K4 2.811(19) 2_655 ?
O8T K2 3.004(18) 1_655 ?
O9T K3 3.258(18) . ?
O10T K6 2.69(2) 2_646 ?
O12B K7 2.79(2) . ?
O12A Sn3 2.213(14) 2_656 ?
O12A Sn1 2.262(15) 2_656 ?
O12T K3 2.953(18) 1_565 ?
O23 K5 3.227(19) . ?
O34 K2 2.987(18) . ?
O45 K4 3.030(19) . ?
O46 K1 2.703(17) . ?
O56 K4 3.347(18) 2_655 ?
O89 K3 3.042(17) . ?
O101 K5 2.882(19) . ?
O210 K5 3.167(18) . ?
O311 K5 3.118(19) . ?
O411 K7 3.12(2) . ?
K1 O17W 2.72(5) . ?
K1 O4W 2.72(2) 1_565 ?
K1 O8W 2.74(2) . ?
K1 O5T 2.766(18) 2_655 ?
K1 O3W 2.89(2) . ?
K1 W5 4.133(7) 2_655 ?
K1 K2 4.260(10) 2 ?
K1 K7 4.275(17) . ?
K1 K3 4.452(10) 1_565 ?
K2 O17W 2.69(4) 2 ?
K2 O1T 2.759(18) 2_545 ?
K2 O10W 2.81(2) 1_455 ?
K2 O8T 3.004(18) 1_455 ?
K2 O9W 3.06(2) 2_545 ?
K2 O3W 3.17(2) 2 ?
K2 K1 4.260(10) 2 ?
K3 O4W 2.735(19) . ?
K3 O6T 2.750(19) 1_545 ?
K3 O12W 2.83(2) 1_655 ?
K3 O14W 2.89(3) 1_655 ?
K3 O12T 2.953(18) 1_545 ?
K3 O5W 2.96(2) 1_655 ?
K3 O6W 3.11(2) 1_655 ?
K3 K5 4.038(12) 1_655 ?
K3 K4 4.043(12) 2_645 ?
K4 O18W 2.78(6) . ?
K4 O9W 2.79(2) 2_545 ?
K4 O6T 2.811(19) 2_655 ?
K4 O5W 2.82(2) 2_545 ?
K4 O12W 2.92(2) 2_545 ?
K4 O56 3.347(18) 2_655 ?
K4 W6 3.969(8) 2_655 ?
K4 K3 4.043(12) 2_645 ?
K4 K1 4.726(10) 2_655 ?
K5 O14W 2.66(3) . ?
K5 O13W 2.72(3) . ?
K5 O6W 2.87(2) . ?
K5 O16W 3.06(3) 1_455 ?
K5 O15W 3.32(4) . ?
K5 O12W 3.38(2) . ?
K6 O1W 2.65(2) . ?
K6 O10T 2.69(2) 2_646 ?
K6 O1W 2.80(2) 2_746 ?
K6 O13W 3.25(3) 2_646 ?
K6 O15W 3.27(4) 2_646 ?
K6 O2W 3.41(2) . ?
K6 K6 3.90(2) 2_746 ?
K6 K5 4.282(16) 2_646 ?
K7 O7W 2.75(2) 1_455 ?
K7 O3W 2.89(3) . ?
K7 O10W 2.93(3) 1_455 ?
K7 O2T 3.23(2) 1_565 ?
O1W K6 2.80(2) 2_746 ?
O3W K2 3.17(2) 2 ?
O4W K1 2.72(2) 1_545 ?
O5W K4 2.82(2) 2_545 ?
O5W K3 2.96(2) 1_455 ?
O6W K3 3.11(2) 1_455 ?
O7W K7 2.75(2) 1_655 ?
O9W K4 2.79(2) 2_545 ?
O9W K2 3.06(2) 2_545 ?
O10W K2 2.81(2) 1_655 ?
O10W K7 2.93(3) 1_655 ?
O12W K3 2.83(2) 1_455 ?
O12W K4 2.92(2) 2_545 ?
O13W K6 3.25(3) 2_646 ?
O14W K3 2.89(3) 1_455 ?
O15W K6 3.27(4) 2_646 ?
O16W K5 3.06(3) 1_655 ?
O17W K2 2.69(4) 2 ?
